data_4350242
loop_
_publ_author_name
'Galet, Ana'
'Gaspar, Ana Bel\'en'
'Mu\~noz, M Carmen'
'Real, Jos\'e Antonio'

_publ_section_title
;
 Influence of the counterion and the solvent molecules in the spin
 crossover system [Co(4-terpyridone)2]Xp.nH2O.
;
_journal_issue 11
_journal_name_full 'Inorganic chemistry'
_journal_page_first 4413
_journal_page_last 4422
_journal_paper_doi 10.1021/ic060090u
_journal_volume 45
_journal_year 2006
_chemical_formula_sum 'C31 H26 B Co F7 N6 O3 Si0.5'
_chemical_formula_weight 747.36
_space_group_IT_number 2
_space_group_name_Hall '-P 1'
_space_group_name_H-M_alt 'P -1'
_symmetry_cell_setting triclinic
_symmetry_space_group_name_H-M 'P -1'
_atom_sites_solution_hydrogens geom
_atom_sites_solution_primary direct
_atom_sites_solution_secondary difmap
_audit_creation_method SHELXL-97
_cell_angle_alpha 84.2990(10)
_cell_angle_beta 86.8180(10)
_cell_angle_gamma 86.7140(10)
_cell_formula_units_Z 2
_cell_length_a 8.5470(2)
_cell_length_b 8.9570(2)
_cell_length_c 19.7260(4)
_cell_measurement_temperature 105(2)
_cell_volume 1498.31(6)
_computing_cell_refinement 'HKL DENZO'
_computing_data_collection COLLECT
_computing_data_reduction 'HKL DENZO and SCALEPACK'
_computing_structure_refinement 'SHELXL-97 (Sheldrick, 1997)'
_computing_structure_solution SHELXS-97
_diffrn_ambient_temperature 105(2)
_diffrn_measured_fraction_theta_full 0.972
_diffrn_measured_fraction_theta_max 0.972
_diffrn_radiation_monochromator graphite
_diffrn_radiation_source 'fine-focus sealed tube'
_diffrn_radiation_type MoK\a
_diffrn_radiation_wavelength 0.71073
_diffrn_reflns_av_R_equivalents 0.0221
_diffrn_reflns_av_sigmaI/netI 0.0369
_diffrn_reflns_limit_h_max 11
_diffrn_reflns_limit_h_min -10
_diffrn_reflns_limit_k_max 11
_diffrn_reflns_limit_k_min -11
_diffrn_reflns_limit_l_max 25
_diffrn_reflns_limit_l_min -25
_diffrn_reflns_number 11784
_diffrn_reflns_theta_full 27.49
_diffrn_reflns_theta_max 27.49
_diffrn_reflns_theta_min 1.04
_exptl_absorpt_coefficient_mu 0.683
_exptl_crystal_colour brown
_exptl_crystal_density_diffrn 1.657
_exptl_crystal_density_method 'not measured'
_exptl_crystal_description prismatic
_exptl_crystal_F_000 760
_exptl_crystal_size_max 0.06
_exptl_crystal_size_mid 0.04
_exptl_crystal_size_min 0.03
_refine_diff_density_max 1.497
_refine_diff_density_min -1.289
_refine_diff_density_rms 0.285
_refine_ls_extinction_method none
_refine_ls_goodness_of_fit_ref 1.005
_refine_ls_hydrogen_treatment mixed
_refine_ls_matrix_type full
_refine_ls_number_parameters 449
_refine_ls_number_reflns 6691
_refine_ls_number_restraints 0
_refine_ls_restrained_S_all 1.005
_refine_ls_R_factor_all 0.0678
_refine_ls_R_factor_gt 0.0498
_refine_ls_shift/su_max 0.001
_refine_ls_shift/su_mean 0.000
_refine_ls_structure_factor_coef Fsqd
_refine_ls_weighting_details 'calc w=1/[\s^2^(Fo^2^)+(0.1402P)^2^+3.0028P] where P=(Fo^2^+2Fc^2^)/3'
_refine_ls_weighting_scheme calc
_refine_ls_wR_factor_gt 0.1561
_refine_ls_wR_factor_ref 0.1940
_reflns_number_gt 5651
_reflns_number_total 6691
_reflns_threshold_expression >2sigma(I)
_cod_data_source_file ic060090usi20060117_110757.cif
_cod_data_source_block compound3-105K
_cod_original_sg_symbol_H-M P-1
_cod_original_formula_sum 'C31 H26 B Co F7 N6 O3 Si0.50'
_cod_database_code 4350242

loop_
_symmetry_equiv_pos_as_xyz
'x, y, z'
'-x, -y, -z'

loop_
_atom_site_label
_atom_site_type_symbol
_atom_site_fract_x
_atom_site_fract_y
_atom_site_fract_z
_atom_site_U_iso_or_equiv
_atom_site_adp_type
_atom_site_occupancy
_atom_site_symmetry_multiplicity
_atom_site_calc_flag
_atom_site_refinement_flags
Co1 Co 0.88827(5) 0.23607(5) 0.23632(2) 0.00998(15) Uani 1 1 d .
Si1 Si 0.5000 0.0000 0.5000 0.0205(3) Uani 1 2 d S
N1 N 0.6759(3) 0.1590(3) 0.24015(14) 0.0113(5) Uani 1 1 d .
N2 N 0.8607(3) 0.2466(3) 0.14251(14) 0.0119(5) Uani 1 1 d .
N3 N 1.0915(3) 0.3197(3) 0.20258(14) 0.0118(5) Uani 1 1 d .
N4 N 0.7966(3) 0.4538(3) 0.26620(14) 0.0128(5) Uani 1 1 d .
N5 N 0.9305(3) 0.2191(3) 0.33261(14) 0.0114(5) Uani 1 1 d .
N6 N 0.9859(3) 0.0053(3) 0.25206(14) 0.0124(5) Uani 1 1 d .
O1 O 0.8176(3) 0.2359(3) -0.06242(12) 0.0205(5) Uani 1 1 d .
O2 O 1.1137(3) 0.2296(3) 0.51976(12) 0.0195(5) Uani 1 1 d .
C1 C 0.5879(4) 0.1144(4) 0.29627(17) 0.0133(6) Uani 1 1 d .
H1 H 0.6235 0.1272 0.3389 0.018(2) Uiso 1 1 calc R
C2 C 0.4457(4) 0.0501(4) 0.29227(17) 0.0155(7) Uani 1 1 d .
H2 H 0.3869 0.0201 0.3318 0.018(2) Uiso 1 1 calc R
C3 C 0.3916(4) 0.0307(4) 0.22908(18) 0.0152(6) Uani 1 1 d .
H3 H 0.2974 -0.0144 0.2257 0.018(2) Uiso 1 1 calc R
C4 C 0.4805(4) 0.0800(4) 0.17046(16) 0.0131(6) Uani 1 1 d .
H4 H 0.4456 0.0704 0.1274 0.018(2) Uiso 1 1 calc R
C5 C 0.6212(4) 0.1432(4) 0.17783(16) 0.0119(6) Uani 1 1 d .
C6 C 0.7294(4) 0.1953(4) 0.12032(17) 0.0125(6) Uani 1 1 d .
C7 C 0.7082(4) 0.1911(4) 0.05196(17) 0.0151(6) Uani 1 1 d .
H7 H 0.6164 0.1569 0.0371 0.018(2) Uiso 1 1 calc R
C8 C 0.8283(4) 0.2396(4) 0.00543(16) 0.0151(6) Uani 1 1 d .
C9 C 0.9646(4) 0.2911(4) 0.02836(17) 0.0154(6) Uani 1 1 d .
H9 H 1.0453 0.3234 -0.0023 0.018(2) Uiso 1 1 calc R
C10 C 0.9771(4) 0.2931(4) 0.09790(17) 0.0132(6) Uani 1 1 d .
C11 C 1.1110(4) 0.3418(4) 0.13333(17) 0.0129(6) Uani 1 1 d .
C12 C 1.2426(4) 0.4050(4) 0.10100(18) 0.0159(7) Uani 1 1 d .
H12 H 1.2533 0.4178 0.0536 0.018(2) Uiso 1 1 calc R
C13 C 1.3587(4) 0.4490(4) 0.14040(19) 0.0170(7) Uani 1 1 d .
H13 H 1.4479 0.4922 0.1198 0.018(2) Uiso 1 1 calc R
C14 C 1.3390(4) 0.4273(4) 0.21069(18) 0.0163(7) Uani 1 1 d .
H14 H 1.4150 0.4564 0.2380 0.018(2) Uiso 1 1 calc R
C15 C 1.2053(4) 0.3620(3) 0.24028(17) 0.0125(6) Uani 1 1 d .
H15 H 1.1938 0.3469 0.2876 0.018(2) Uiso 1 1 calc R
C16 C 0.7224(4) 0.5671(4) 0.22890(17) 0.0148(6) Uani 1 1 d .
H16 H 0.7158 0.5611 0.1824 0.018(2) Uiso 1 1 calc R
C17 C 0.6553(4) 0.6929(4) 0.25728(19) 0.0192(7) Uani 1 1 d .
H17 H 0.6047 0.7698 0.2302 0.018(2) Uiso 1 1 calc R
C18 C 0.6650(4) 0.7019(4) 0.32642(19) 0.0206(7) Uani 1 1 d .
H18 H 0.6188 0.7839 0.3468 0.018(2) Uiso 1 1 calc R
C19 C 0.7445(4) 0.5867(4) 0.36521(18) 0.0177(7) Uani 1 1 d .
H19 H 0.7543 0.5912 0.4117 0.018(2) Uiso 1 1 calc R
C20 C 0.8089(4) 0.4651(4) 0.33298(17) 0.0127(6) Uani 1 1 d .
C21 C 0.8989(4) 0.3375(4) 0.36929(16) 0.0119(6) Uani 1 1 d .
C22 C 0.9561(4) 0.3414(4) 0.43315(17) 0.0154(6) Uani 1 1 d .
H22 H 0.9316 0.4233 0.4580 0.018(2) Uiso 1 1 calc R
C23 C 1.0514(4) 0.2204(4) 0.45989(16) 0.0147(6) Uani 1 1 d .
C24 C 1.0800(4) 0.0946(4) 0.42275(17) 0.0143(6) Uani 1 1 d .
H24 H 1.1405 0.0114 0.4401 0.018(2) Uiso 1 1 calc R
C25 C 1.0161(4) 0.0977(4) 0.35986(16) 0.0117(6) Uani 1 1 d .
C26 C 1.0373(4) -0.0274(4) 0.31563(17) 0.0127(6) Uani 1 1 d .
C27 C 1.1052(4) -0.1675(4) 0.33737(17) 0.0158(7) Uani 1 1 d .
H27 H 1.1397 -0.1875 0.3814 0.018(2) Uiso 1 1 calc R
C28 C 1.1204(4) -0.2771(4) 0.29190(19) 0.0194(7) Uani 1 1 d .
H28 H 1.1663 -0.3715 0.3050 0.018(2) Uiso 1 1 calc R
C29 C 1.0664(4) -0.2439(4) 0.22678(18) 0.0176(7) Uani 1 1 d .
H29 H 1.0746 -0.3159 0.1957 0.018(2) Uiso 1 1 calc R
C30 C 1.0000(4) -0.1018(4) 0.20891(17) 0.0145(6) Uani 1 1 d .
H30 H 0.9638 -0.0798 0.1653 0.018(2) Uiso 1 1 calc R
B1 B 0.6384(5) -0.2217(5) 0.0623(2) 0.0167(7) Uani 1 1 d .
F1 F 0.7422(3) -0.1637(3) 0.10360(11) 0.0245(5) Uani 1 1 d .
F2 F 0.4845(2) -0.2049(3) 0.09193(11) 0.0236(5) Uani 1 1 d .
F3 F 0.6748(3) -0.3759(2) 0.05929(11) 0.0230(5) Uani 1 1 d .
F4 F 0.6452(3) -0.1475(2) -0.00251(11) 0.0231(5) Uani 1 1 d .
F5 F 0.3294(3) 0.0240(3) 0.54897(11) 0.0286(5) Uani 1 1 d .
F6 F 0.5521(3) -0.1526(3) 0.55187(11) 0.0270(5) Uani 1 1 d .
F7 F 0.4082(3) -0.1077(3) 0.45126(12) 0.0299(5) Uani 1 1 d .
O3 O 0.3640(5) 0.4183(4) 0.37375(18) 0.0435(8) Uani 1 1 d .
C31 C 0.3423(7) 0.5187(7) 0.4256(3) 0.0504(13) Uani 1 1 d .

loop_
_atom_site_aniso_label
_atom_site_aniso_U_11
_atom_site_aniso_U_22
_atom_site_aniso_U_33
_atom_site_aniso_U_23
_atom_site_aniso_U_13
_atom_site_aniso_U_12
Co1 0.0102(2) 0.0114(2) 0.0086(2) -0.00149(16) -0.00106(15) -0.00138(16)
Si1 0.0250(7) 0.0231(7) 0.0118(6) 0.0014(5) -0.0030(5) 0.0088(6)
N1 0.0125(13) 0.0108(12) 0.0110(12) -0.0018(10) -0.0024(10) -0.0004(10)
N2 0.0109(13) 0.0120(13) 0.0127(13) -0.0007(10) -0.0003(10) -0.0008(10)
N3 0.0123(13) 0.0102(12) 0.0128(13) -0.0014(10) -0.0005(10) 0.0004(10)
N4 0.0124(13) 0.0115(13) 0.0144(13) -0.0007(10) -0.0012(10) -0.0011(10)
N5 0.0118(13) 0.0098(12) 0.0128(13) -0.0010(10) -0.0005(10) -0.0010(10)
N6 0.0107(13) 0.0132(13) 0.0138(13) -0.0025(10) -0.0005(10) -0.0030(10)
O1 0.0216(13) 0.0301(14) 0.0102(11) -0.0014(10) -0.0022(9) -0.0039(10)
O2 0.0247(13) 0.0230(13) 0.0118(11) -0.0060(10) -0.0075(10) 0.0034(10)
C1 0.0122(15) 0.0141(15) 0.0132(15) -0.0011(12) -0.0007(12) 0.0017(12)
C2 0.0148(16) 0.0147(16) 0.0162(16) 0.0003(12) 0.0021(12) 0.0009(12)
C3 0.0135(15) 0.0133(15) 0.0188(16) -0.0015(12) -0.0009(12) -0.0011(12)
C4 0.0127(15) 0.0136(15) 0.0132(15) -0.0026(12) -0.0021(12) 0.0012(12)
C5 0.0138(15) 0.0111(14) 0.0108(14) -0.0016(11) -0.0012(11) 0.0004(11)
C6 0.0123(15) 0.0116(14) 0.0134(15) -0.0005(12) -0.0003(11) -0.0005(11)
C7 0.0149(16) 0.0163(16) 0.0144(16) -0.0027(12) -0.0020(12) -0.0016(12)
C8 0.0191(17) 0.0165(16) 0.0098(15) -0.0013(12) -0.0015(12) 0.0006(12)
C9 0.0160(16) 0.0180(16) 0.0121(15) -0.0002(12) 0.0011(12) -0.0027(12)
C10 0.0132(15) 0.0123(15) 0.0141(15) -0.0013(12) -0.0006(12) -0.0009(12)
C11 0.0144(15) 0.0110(14) 0.0133(15) -0.0020(12) -0.0016(12) 0.0001(11)
C12 0.0154(16) 0.0152(16) 0.0165(16) -0.0003(13) 0.0014(12) -0.0001(12)
C13 0.0133(15) 0.0131(15) 0.0245(18) -0.0018(13) 0.0014(13) -0.0033(12)
C14 0.0147(16) 0.0129(15) 0.0220(17) -0.0041(13) -0.0033(13) -0.0004(12)
C15 0.0131(15) 0.0095(14) 0.0156(15) -0.0037(12) -0.0035(12) 0.0012(11)
C16 0.0134(15) 0.0146(15) 0.0159(15) 0.0015(12) -0.0028(12) 0.0003(12)
C17 0.0208(17) 0.0139(16) 0.0221(18) 0.0006(13) -0.0029(14) 0.0028(13)
C18 0.0272(19) 0.0154(17) 0.0186(17) -0.0025(13) 0.0002(14) 0.0044(14)
C19 0.0233(18) 0.0158(16) 0.0141(15) -0.0038(13) -0.0016(13) 0.0029(13)
C20 0.0112(15) 0.0117(15) 0.0156(15) -0.0014(12) -0.0019(12) -0.0013(11)
C21 0.0123(15) 0.0120(15) 0.0117(14) -0.0017(11) -0.0012(11) -0.0005(11)
C22 0.0194(16) 0.0146(15) 0.0128(15) -0.0062(12) -0.0008(12) 0.0011(12)
C23 0.0172(16) 0.0176(16) 0.0095(14) -0.0011(12) -0.0028(12) -0.0010(12)
C24 0.0168(16) 0.0128(15) 0.0129(15) -0.0004(12) -0.0007(12) 0.0001(12)
C25 0.0114(14) 0.0113(14) 0.0122(14) -0.0004(12) -0.0002(11) -0.0003(11)
C26 0.0120(15) 0.0124(15) 0.0140(15) -0.0018(12) 0.0002(11) -0.0025(11)
C27 0.0194(17) 0.0133(15) 0.0143(15) 0.0000(12) 0.0002(12) 0.0005(12)
C28 0.0251(18) 0.0123(16) 0.0204(17) -0.0016(13) 0.0024(14) -0.0004(13)
C29 0.0197(17) 0.0146(16) 0.0195(17) -0.0079(13) 0.0021(13) -0.0017(13)
C30 0.0131(15) 0.0166(16) 0.0147(15) -0.0044(12) -0.0009(12) -0.0034(12)
B1 0.0152(18) 0.0181(18) 0.0176(18) -0.0032(14) -0.0034(14) -0.0017(14)
F1 0.0237(11) 0.0283(12) 0.0233(11) -0.0023(9) -0.0099(9) -0.0081(9)
F2 0.0183(11) 0.0306(12) 0.0230(11) -0.0079(9) -0.0010(8) -0.0002(9)
F3 0.0319(12) 0.0172(10) 0.0192(11) -0.0020(8) 0.0028(9) 0.0007(9)
F4 0.0275(12) 0.0244(11) 0.0171(10) 0.0032(9) -0.0055(8) -0.0026(9)
F5 0.0289(12) 0.0360(13) 0.0179(11) 0.0034(9) 0.0002(9) 0.0126(10)
F6 0.0351(13) 0.0249(12) 0.0184(11) 0.0049(9) -0.0022(9) 0.0114(9)
F7 0.0385(14) 0.0296(13) 0.0221(12) -0.0051(10) -0.0085(10) 0.0045(10)
O3 0.062(2) 0.0344(18) 0.0348(18) -0.0025(14) -0.0115(16) -0.0020(16)
C31 0.060(3) 0.046(3) 0.046(3) -0.005(2) -0.007(3) 0.000(3)

loop_
_atom_type_symbol
_atom_type_description
_atom_type_scat_dispersion_real
_atom_type_scat_dispersion_imag
_atom_type_scat_source
C C 0.0033 0.0016 'International Tables Vol C Tables 4.2.6.8 and 6.1.1.4'
H H 0.0000 0.0000 'International Tables Vol C Tables 4.2.6.8 and 6.1.1.4'
N N 0.0061 0.0033 'International Tables Vol C Tables 4.2.6.8 and 6.1.1.4'
O O 0.0106 0.0060 'International Tables Vol C Tables 4.2.6.8 and 6.1.1.4'
Co Co 0.3494 0.9721 'International Tables Vol C Tables 4.2.6.8 and 6.1.1.4'
B B 0.0013 0.0007 'International Tables Vol C Tables 4.2.6.8 and 6.1.1.4'
F F 0.0171 0.0103 'International Tables Vol C Tables 4.2.6.8 and 6.1.1.4'
Si Si 0.0817 0.0704 'International Tables Vol C Tables 4.2.6.8 and 6.1.1.4'

loop_
_geom_angle_atom_site_label_1
_geom_angle_atom_site_label_2
_geom_angle_atom_site_label_3
_geom_angle
_geom_angle_site_symmetry_1
_geom_angle_site_symmetry_3
N2 Co1 N5 176.23(11) . .
N2 Co1 N1 81.67(11) . .
N5 Co1 N1 100.92(11) . .
N2 Co1 N3 81.04(11) . .
N5 Co1 N3 96.39(11) . .
N1 Co1 N3 162.69(12) . .
N2 Co1 N6 99.01(11) . .
N5 Co1 N6 78.37(11) . .
N1 Co1 N6 89.30(10) . .
N3 Co1 N6 94.19(11) . .
N2 Co1 N4 104.66(11) . .
N5 Co1 N4 78.09(11) . .
N1 Co1 N4 91.86(11) . .
N3 Co1 N4 91.72(11) . .
N6 Co1 N4 156.22(11) . .
F6 Si1 F6 180.00(13) 2_656 .
F6 Si1 F7 89.72(12) 2_656 .
F6 Si1 F7 90.28(12) . .
F6 Si1 F7 90.28(12) 2_656 2_656
F6 Si1 F7 89.72(12) . 2_656
F7 Si1 F7 180.00(12) . 2_656
F6 Si1 F5 90.06(11) 2_656 2_656
F6 Si1 F5 89.94(11) . 2_656
F7 Si1 F5 90.03(12) . 2_656
F7 Si1 F5 89.97(12) 2_656 2_656
F6 Si1 F5 89.94(11) 2_656 .
F6 Si1 F5 90.06(11) . .
F7 Si1 F5 89.97(12) . .
F7 Si1 F5 90.03(12) 2_656 .
F5 Si1 F5 180.000(1) 2_656 .
C1 N1 C5 118.7(3) . .
C1 N1 Co1 127.2(2) . .
C5 N1 Co1 114.0(2) . .
C6 N2 C10 120.6(3) . .
C6 N2 Co1 119.3(2) . .
C10 N2 Co1 119.9(2) . .
C15 N3 C11 118.2(3) . .
C15 N3 Co1 127.3(2) . .
C11 N3 Co1 114.5(2) . .
C16 N4 C20 118.4(3) . .
C16 N4 Co1 129.2(2) . .
C20 N4 Co1 112.2(2) . .
C21 N5 C25 119.5(3) . .
C21 N5 Co1 120.1(2) . .
C25 N5 Co1 119.4(2) . .
C26 N6 C30 118.6(3) . .
C26 N6 Co1 111.8(2) . .
C30 N6 Co1 129.6(2) . .
N1 C1 C2 121.7(3) . .
N1 C1 H1 119.1 . .
C2 C1 H1 119.1 . .
C3 C2 C1 119.7(3) . .
C3 C2 H2 120.2 . .
C1 C2 H2 120.2 . .
C2 C3 C4 119.0(3) . .
C2 C3 H3 120.5 . .
C4 C3 H3 120.5 . .
C5 C4 C3 118.6(3) . .
C5 C4 H4 120.7 . .
C3 C4 H4 120.7 . .
N1 C5 C4 122.3(3) . .
N1 C5 C6 113.4(3) . .
C4 C5 C6 124.3(3) . .
N2 C6 C7 121.6(3) . .
N2 C6 C5 111.5(3) . .
C7 C6 C5 126.9(3) . .
C6 C7 C8 118.1(3) . .
C6 C7 H7 120.9 . .
C8 C7 H7 120.9 . .
O1 C8 C9 118.0(3) . .
O1 C8 C7 121.6(3) . .
C9 C8 C7 120.3(3) . .
C10 C9 C8 118.2(3) . .
C10 C9 H9 120.9 . .
C8 C9 H9 120.9 . .
N2 C10 C9 121.2(3) . .
N2 C10 C11 111.5(3) . .
C9 C10 C11 127.4(3) . .
N3 C11 C12 122.3(3) . .
N3 C11 C10 112.9(3) . .
C12 C11 C10 124.8(3) . .
C11 C12 C13 119.0(3) . .
C11 C12 H12 120.5 . .
C13 C12 H12 120.5 . .
C14 C13 C12 118.8(3) . .
C14 C13 H13 120.6 . .
C12 C13 H13 120.6 . .
C13 C14 C15 119.6(3) . .
C13 C14 H14 120.2 . .
C15 C14 H14 120.2 . .
N3 C15 C14 122.1(3) . .
N3 C15 H15 119.0 . .
C14 C15 H15 119.0 . .
N4 C16 C17 122.4(3) . .
N4 C16 H16 118.8 . .
C17 C16 H16 118.8 . .
C18 C17 C16 118.9(3) . .
C18 C17 H17 120.6 . .
C16 C17 H17 120.6 . .
C17 C18 C19 119.2(3) . .
C17 C18 H18 120.4 . .
C19 C18 H18 120.4 . .
C20 C19 C18 118.4(3) . .
C20 C19 H19 120.8 . .
C18 C19 H19 120.8 . .
N4 C20 C19 122.7(3) . .
N4 C20 C21 114.5(3) . .
C19 C20 C21 122.9(3) . .
N5 C21 C22 121.8(3) . .
N5 C21 C20 114.3(3) . .
C22 C21 C20 123.8(3) . .
C21 C22 C23 119.0(3) . .
C21 C22 H22 120.5 . .
C23 C22 H22 120.5 . .
O2 C23 C22 118.4(3) . .
O2 C23 C24 122.4(3) . .
C22 C23 C24 119.3(3) . .
C25 C24 C23 118.3(3) . .
C25 C24 H24 120.8 . .
C23 C24 H24 120.8 . .
N5 C25 C24 122.0(3) . .
N5 C25 C26 114.3(3) . .
C24 C25 C26 123.7(3) . .
N6 C26 C27 122.2(3) . .
N6 C26 C25 114.8(3) . .
C27 C26 C25 123.0(3) . .
C28 C27 C26 118.6(3) . .
C28 C27 H27 120.7 . .
C26 C27 H27 120.7 . .
C29 C28 C27 119.2(3) . .
C29 C28 H28 120.4 . .
C27 C28 H28 120.4 . .
C30 C29 C28 118.8(3) . .
C30 C29 H29 120.6 . .
C28 C29 H29 120.6 . .
N6 C30 C29 122.6(3) . .
N6 C30 H30 118.7 . .
C29 C30 H30 118.7 . .
F4 B1 F1 110.8(3) . .
F4 B1 F3 110.1(3) . .
F1 B1 F3 109.6(3) . .
F4 B1 F2 109.7(3) . .
F1 B1 F2 108.8(3) . .
F3 B1 F2 107.9(3) . .

loop_
_geom_bond_atom_site_label_1
_geom_bond_atom_site_label_2
_geom_bond_distance
_geom_bond_site_symmetry_2
Co1 N2 1.871(3) .
Co1 N5 1.943(3) .
Co1 N1 1.974(3) .
Co1 N3 1.986(3) .
Co1 N6 2.183(3) .
Co1 N4 2.183(3) .
Si1 F6 1.678(2) 2_656
Si1 F6 1.678(2) .
Si1 F7 1.681(2) .
Si1 F7 1.681(2) 2_656
Si1 F5 1.719(2) 2_656
Si1 F5 1.719(2) .
N1 C1 1.343(4) .
N1 C5 1.363(4) .
N2 C6 1.347(4) .
N2 C10 1.347(4) .
N3 C15 1.350(4) .
N3 C11 1.363(4) .
N4 C16 1.343(4) .
N4 C20 1.341(4) .
N5 C21 1.349(4) .
N5 C25 1.357(4) .
N6 C26 1.351(4) .
N6 C30 1.341(4) .
O1 C8 1.350(4) .
O2 C23 1.334(4) .
C1 C2 1.384(5) .
C1 H1 0.9300 .
C2 C3 1.384(5) .
C2 H2 0.9300 .
C3 C4 1.396(5) .
C3 H3 0.9300 .
C4 C5 1.378(5) .
C4 H4 0.9300 .
C5 C6 1.479(4) .
C6 C7 1.375(5) .
C7 C8 1.397(5) .
C7 H7 0.9300 .
C8 C9 1.392(5) .
C9 C10 1.384(5) .
C9 H9 0.9300 .
C10 C11 1.482(4) .
C11 C12 1.384(5) .
C12 C13 1.391(5) .
C12 H12 0.9300 .
C13 C14 1.383(5) .
C13 H13 0.9300 .
C14 C15 1.387(5) .
C14 H14 0.9300 .
C15 H15 0.9300 .
C16 C17 1.388(5) .
C16 H16 0.9300 .
C17 C18 1.382(5) .
C17 H17 0.9300 .
C18 C19 1.390(5) .
C18 H18 0.9300 .
C19 C20 1.388(5) .
C19 H19 0.9300 .
C20 C21 1.486(4) .
C21 C22 1.381(5) .
C22 C23 1.396(5) .
C22 H22 0.9300 .
C23 C24 1.407(5) .
C24 C25 1.380(5) .
C24 H24 0.9300 .
C25 C26 1.484(4) .
C26 C27 1.391(5) .
C27 C28 1.390(5) .
C27 H27 0.9300 .
C28 C29 1.388(5) .
C28 H28 0.9300 .
C29 C30 1.384(5) .
C29 H29 0.9300 .
C30 H30 0.9300 .
B1 F4 1.381(4) .
B1 F1 1.392(4) .
B1 F3 1.405(4) .
B1 F2 1.416(4) .
O3 C31 1.424(7) .
